data_7110584
loop_
_publ_author_name
'Choudhury, Amitava'
'Natarajan, Srinivasan'
'Rao, C. N. R.'

_publ_section_title
;
 An open-framework iron phosphate with large voids, exhibiting
 spin-crossover
;
_journal_coden_ASTM CHCOFS
_journal_issue 14
_journal_name_full
;
 Chemical Communications (Cambridge, United Kingdom)
;
_journal_page_first 1305
_journal_page_last 1306
_journal_paper_doi 10.1039/a903683k
_journal_year 1999
_chemical_formula_sum 'C8 H30 F7 Fe5 N6 O26 P7'
_chemical_formula_weight 1255.42
_space_group_IT_number 14
_symmetry_cell_setting monoclinic
_symmetry_space_group_name_Hall '-P 2yn'
_symmetry_space_group_name_H-M 'P 1 21/n 1'
_atom_sites_solution_hydrogens geom
_atom_sites_solution_primary direct
_atom_sites_solution_secondary difmap
_audit_creation_method SHELXL
_cell_angle_alpha 90.00
_cell_angle_beta 90.82(3)
_cell_angle_gamma 90.00
_cell_formula_units_Z 3
_cell_length_a 9.670(2)
_cell_length_b 15.618(3)
_cell_length_c 22.563(5)
_cell_measurement_temperature 293(2)
_cell_volume 3407.3(12)
_computing_cell_refinement 'Siemens XSCANS'
_computing_data_collection 'Siemens XSCANS'
_computing_data_reduction 'Siemens SHELXTL'
_computing_molecular_graphics 'Siemens SHELXTL'
_computing_publication_material 'Siemens SHELXTL'
_computing_structure_refinement 'SHELXL-93 (Sheldrick, 1993)'
_computing_structure_solution 'SHELXS-86 (Sheldrick, 1990)'
_diffrn_ambient_temperature 293(2)
_diffrn_measurement_device 'Siemens P4'
_diffrn_measurement_method '\w scans'
_diffrn_radiation_monochromator graphite
_diffrn_radiation_source 'fine-focus sealed tube'
_diffrn_radiation_type MoK\a
_diffrn_radiation_wavelength 0.71073
_diffrn_reflns_av_R_equivalents 0.0654
_diffrn_reflns_av_sigmaI/netI 0.0637
_diffrn_reflns_limit_h_max 10
_diffrn_reflns_limit_h_min -8
_diffrn_reflns_limit_k_max 17
_diffrn_reflns_limit_k_min -17
_diffrn_reflns_limit_l_max 24
_diffrn_reflns_limit_l_min -24
_diffrn_reflns_number 13848
_diffrn_reflns_theta_max 23.19
_diffrn_reflns_theta_min 1.59
_exptl_absorpt_coefficient_mu 1.915
_exptl_absorpt_correction_type none
_exptl_crystal_density_diffrn 1.836
_exptl_crystal_F_000 1878
_refine_diff_density_max 0.908
_refine_diff_density_min -1.009
_refine_diff_density_rms 0.193
_refine_ls_extinction_method none
_refine_ls_goodness_of_fit_all 1.141
_refine_ls_goodness_of_fit_obs 1.127
_refine_ls_matrix_type full
_refine_ls_number_parameters 541
_refine_ls_number_reflns 4784
_refine_ls_number_restraints 12
_refine_ls_restrained_S_all 1.277
_refine_ls_restrained_S_obs 1.129
_refine_ls_R_factor_all 0.0894
_refine_ls_R_factor_obs 0.0561
_refine_ls_shift/esd_max 0.000
_refine_ls_shift/esd_mean 0.000
_refine_ls_structure_factor_coef Fsqd
_refine_ls_weighting_details 'w=1/[\s^2^(Fo^2^)+(0.0555P)^2^+37.7065P] where P=(Fo^2^+2Fc^2^)/3'
_refine_ls_weighting_scheme calc
_refine_ls_wR_factor_all 0.1672
_refine_ls_wR_factor_obs 0.1256
_reflns_number_observed 3635
_reflns_number_total 4844
_reflns_observed_criterion >2sigma(I)
_cod_data_source_file 903683ksup1.cif
_cod_data_source_block scaled
_cod_depositor_comments
;
The following automatic conversions were performed:

'_symmetry_cell_setting' value 'Monoclinic' changed to 'monoclinic'
according to /home/saulius/struct/CIF-dictionaries/cif_core.dic
dictionary named 'cif_core.dic' version 2.4.2 from 2011-04-26.

Automatic conversion script
Id: cif_fix_values 1891 2012-01-12 08:04:46Z andrius 

The following automatic conversions were performed:

'_refine_ls_weighting_scheme' value 'calc
w=1/[\s^2^(Fo^2^)+(0.0555P)^2^+37.7065P] where P=(Fo^2^+2Fc^2^)/3'
was changed to 'calc'. New tag '_refine_ls_weighting_details' was
created. The value of the new tag was set to
'w=1/[\s^2^(Fo^2^)+(0.0555P)^2^+37.7065P] where P=(Fo^2^+2Fc^2^)/3'.

Automatic conversion script
Id: cif_fix_values 3143 2015-03-26 13:38:13Z robertas 
;
_cod_original_cell_volume 3407.1(12)
_cod_original_sg_symbol_H-M P2(1)/n
_cod_database_code 7110584

loop_
_symmetry_equiv_pos_as_xyz
'x, y, z'
'-x+1/2, y+1/2, -z+1/2'
'-x, -y, -z'
'x-1/2, -y-1/2, z-1/2'

loop_
_atom_site_aniso_label
_atom_site_aniso_U_11
_atom_site_aniso_U_22
_atom_site_aniso_U_33
_atom_site_aniso_U_23
_atom_site_aniso_U_13
_atom_site_aniso_U_12
Fe1 0.0119(7) 0.0091(7) 0.0128(7) 0.0003(6) -0.0004(6) -0.0008(6)
Fe2 0.0108(7) 0.0086(7) 0.0117(7) -0.0004(6) -0.0013(6) 0.0003(6)
Fe3 0.0126(7) 0.0093(7) 0.0119(7) -0.0004(6) -0.0017(6) 0.0007(6)
Fe4 0.0118(7) 0.0113(7) 0.0111(7) -0.0004(6) -0.0010(6) 0.0009(6)
Fe5 0.0102(7) 0.0103(7) 0.0114(7) -0.0005(6) -0.0001(6) -0.0009(6)
P1 0.041(2) 0.058(2) 0.041(2) -0.019(2) -0.007(2) 0.019(2)
P2 0.0123(13) 0.0146(14) 0.0126(13) -0.0019(11) 0.0000(10) -0.0034(11)
P3 0.0120(13) 0.0095(13) 0.0145(13) -0.0003(10) 0.0010(10) -0.0013(10)
P4 0.0123(12) 0.0080(12) 0.0126(12) -0.0011(10) -0.0015(10) -0.0008(10)
P5 0.0139(13) 0.0108(13) 0.0110(12) -0.0019(10) 0.0009(10) -0.0020(10)
P6 0.0104(12) 0.0084(13) 0.0116(12) -0.0003(10) -0.0021(10) 0.0008(10)
P7 0.0102(12) 0.0087(13) 0.0132(12) -0.0013(10) 0.0002(10) 0.0000(10)
O1 0.027(4) 0.022(4) 0.014(3) 0.003(3) -0.004(3) -0.014(3)
O2 0.015(3) 0.013(4) 0.018(4) 0.001(3) 0.003(3) 0.001(3)
F3 0.031(3) 0.034(4) 0.023(3) -0.004(3) 0.001(3) -0.004(3)
O4 0.015(3) 0.017(4) 0.013(3) 0.003(3) 0.001(3) -0.009(3)
O5 0.007(3) 0.009(3) 0.024(4) -0.004(3) -0.001(3) -0.001(3)
F6 0.011(3) 0.013(3) 0.013(3) 0.002(2) 0.003(2) -0.005(2)
F7 0.023(3) 0.021(3) 0.012(3) 0.004(2) 0.003(2) -0.002(3)
O8 0.016(3) 0.010(3) 0.009(3) -0.002(3) -0.005(3) -0.004(3)
O9 0.008(3) 0.020(4) 0.013(3) 0.005(3) 0.002(3) -0.004(3)
O10 0.011(3) 0.010(3) 0.021(4) -0.003(3) 0.001(3) 0.003(3)
O11 0.009(3) 0.015(4) 0.013(3) 0.001(3) -0.004(3) 0.004(3)
O12 0.012(3) 0.019(4) 0.017(3) -0.001(3) -0.006(3) 0.004(3)
O13 0.020(4) 0.013(4) 0.012(3) -0.003(3) -0.003(3) 0.001(3)
O14 0.017(3) 0.008(3) 0.021(4) 0.003(3) -0.009(3) 0.000(3)
O15 0.023(4) 0.014(4) 0.011(3) -0.002(3) 0.005(3) 0.001(3)
O16 0.020(4) 0.007(3) 0.010(3) -0.001(3) -0.003(3) -0.002(3)
O17 0.011(3) 0.007(3) 0.018(3) -0.001(3) -0.005(3) 0.001(3)
O18 0.016(3) 0.022(4) 0.008(3) 0.000(3) 0.001(3) 0.002(3)
O19 0.014(3) 0.014(4) 0.012(3) -0.006(3) -0.002(3) -0.003(3)
O20 0.013(3) 0.016(4) 0.019(4) -0.001(3) -0.001(3) 0.008(3)
F21 0.023(3) 0.023(3) 0.017(3) -0.002(2) -0.001(2) -0.002(3)
O22 0.008(3) 0.011(3) 0.026(4) -0.001(3) -0.001(3) 0.006(3)
O23 0.017(4) 0.015(4) 0.016(3) 0.000(3) -0.004(3) -0.002(3)
O24 0.018(3) 0.011(3) 0.012(3) 0.001(3) -0.001(3) 0.002(3)
O25 0.019(4) 0.014(4) 0.017(3) 0.006(3) -0.001(3) 0.002(3)
O26 0.032(5) 0.083(8) 0.091(8) 0.014(6) 0.018(5) 0.000(5)
O27 0.094(8) 0.027(6) 0.133(10) -0.002(6) -0.047(8) 0.026(6)
O28 0.081(8) 0.204(15) 0.062(7) -0.078(9) -0.022(6) 0.091(9)
O29 0.029(4) 0.027(4) 0.032(4) -0.017(4) 0.002(3) 0.001(3)
O30 0.025(4) 0.032(4) 0.017(4) 0.007(3) -0.008(3) 0.003(3)
O31 0.023(4) 0.013(4) 0.016(3) 0.008(3) 0.004(3) 0.000(3)
O32 0.033(4) 0.015(4) 0.016(4) -0.005(3) 0.007(3) -0.003(3)
N12 0.032(6) 0.047(7) 0.048(7) -0.023(5) -0.020(5) 0.012(5)
N11 0.032(5) 0.021(5) 0.008(4) -0.003(4) 0.002(4) 0.000(4)
C10 0.048(8) 0.057(9) 0.024(6) -0.003(6) 0.000(6) -0.006(7)
C11 0.023(6) 0.030(6) 0.027(6) -0.003(5) -0.004(5) -0.001(5)
C12 0.037(7) 0.027(7) 0.019(6) -0.005(5) 0.002(5) -0.001(5)
C13 0.031(7) 0.010(6) 0.048(7) -0.004(5) 0.004(6) 0.003(5)
N3 0.023(5) 0.015(5) 0.029(5) -0.006(4) 0.002(4) -0.003(4)
N2 0.032(5) 0.017(5) 0.027(5) -0.002(4) 0.001(4) 0.003(4)
N1 0.034(5) 0.021(5) 0.022(5) 0.002(4) -0.004(4) 0.003(4)
C1 0.027(6) 0.049(8) 0.031(6) 0.003(6) -0.009(5) -0.013(6)
C2 0.024(6) 0.028(6) 0.024(6) -0.003(5) 0.001(5) -0.002(5)
C3 0.031(6) 0.029(7) 0.017(5) 0.004(5) 0.004(5) -0.003(5)
C4 0.022(6) 0.014(6) 0.035(6) -0.004(5) 0.005(5) -0.008(5)
O100 0.159(14) 0.119(13) 0.127(13) 0.000(10) 0.000(11) -0.024(11)
N10A 0.060(12) 0.026(10) 0.031(10) 0.003(8) -0.011(9) -0.005(9)

loop_
_atom_site_label
_atom_site_type_symbol
_atom_site_fract_x
_atom_site_fract_y
_atom_site_fract_z
_atom_site_U_iso_or_equiv
_atom_site_thermal_displace_type
_atom_site_occupancy
_atom_site_calc_flag
_atom_site_refinement_flags
Fe1 Fe 0.50957(13) 0.10349(8) 0.20052(6) 0.0113(3) Uani 1 d .
Fe2 Fe 0.72409(13) -0.27290(8) 0.22097(6) 0.0104(3) Uani 1 d .
Fe3 Fe 0.77418(13) -0.11031(8) 0.34539(6) 0.0113(3) Uani 1 d .
Fe4 Fe 1.11019(13) -0.06132(9) 0.41593(6) 0.0114(3) Uani 1 d .
Fe5 Fe 1.21619(13) -0.03022(8) 0.25668(6) 0.0107(3) Uani 1 d .
P1 P 1.3474(4) -0.2154(2) 0.4177(2) 0.0468(10) Uani 1 d .
P2 P 1.2746(2) 0.0077(2) 0.11797(11) 0.0132(6) Uani 1 d .
P3 P 0.7052(2) -0.3134(2) 0.35586(11) 0.0120(5) Uani 1 d .
P4 P 1.0049(2) -0.1854(2) 0.29323(10) 0.0110(5) Uani 1 d .
P5 P 1.1793(2) 0.0847(2) 0.51439(10) 0.0119(6) Uani 1 d .
P6 P 0.5389(2) -0.09507(15) 0.24384(10) 0.0102(5) Uani 1 d .
P7 P 0.5465(2) -0.4409(2) 0.17678(10) 0.0107(5) Uani 1 d .
O1 O 0.3829(7) 0.0756(4) 0.1344(3) 0.021(2) Uani 1 d .
O2 O 0.5832(6) -0.0151(4) 0.2081(3) 0.0156(15) Uani 1 d .
F3 F 0.6324(6) 0.1362(4) 0.2686(2) 0.0297(15) Uani 1 d .
O4 O 0.6549(6) 0.1388(4) 0.1430(3) 0.0149(15) Uani 1 d .
O5 O 0.4347(6) 0.2247(4) 0.2028(3) 0.0133(14) Uani 1 d .
F6 F 0.3533(5) 0.0705(3) 0.2573(2) 0.0121(11) Uani 1 d .
F7 F 0.8122(5) -0.2362(3) 0.1489(2) 0.0188(13) Uani 1 d .
O8 O 0.6018(6) -0.3482(4) 0.1737(2) 0.0119(14) Uani 1 d .
O9 O 0.6360(6) -0.3136(4) 0.2950(3) 0.0138(14) Uani 1 d .
O10 O 0.5928(6) -0.1745(4) 0.2105(3) 0.0139(14) Uani 1 d .
O11 O 0.8513(6) -0.1869(4) 0.2705(3) 0.0124(14) Uani 1 d .
O12 O 0.5961(6) -0.0933(4) 0.3076(3) 0.0160(15) Uani 1 d .
O13 O 0.7515(6) -0.0625(4) 0.4242(3) 0.0151(15) Uani 1 d .
O14 O 0.8340(6) -0.0023(4) 0.3065(3) 0.0156(15) Uani 1 d .
O15 O 0.7206(6) -0.2241(4) 0.3818(3) 0.0157(15) Uani 1 d .
O16 O 0.9903(6) -0.1419(4) 0.3552(3) 0.0125(14) Uani 1 d .
O17 O 1.0103(6) 0.0381(4) 0.3858(3) 0.0120(14) Uani 1 d .
O18 O 0.9769(6) -0.0957(4) 0.4761(3) 0.0151(15) Uani 1 d .
O19 O 1.2146(6) 0.0090(4) 0.4736(3) 0.0135(14) Uani 1 d .
O20 O 1.2207(6) -0.1654(4) 0.4403(3) 0.0159(15) Uani 1 d .
F21 F 1.2433(5) -0.0447(3) 0.3462(2) 0.0210(13) Uani 1 d .
O22 O 1.3809(6) -0.1024(4) 0.2464(3) 0.0154(15) Uani 1 d .
O23 O 1.1815(6) -0.0131(4) 0.1707(3) 0.0162(15) Uani 1 d .
O24 O 1.0934(6) -0.1319(4) 0.2520(3) 0.0138(14) Uani 1 d .
O25 O 1.0694(6) 0.0536(4) 0.2772(3) 0.0167(15) Uani 1 d .
O26 O 1.4696(9) -0.1517(7) 0.4228(5) 0.068(3) Uani 1 d .
H50 H 1.5394(9) -0.1738(7) 0.4094(5) 0.103 Uiso 1 calc R
O27 O 1.3756(12) -0.2959(6) 0.4510(6) 0.085(4) Uani 1 d .
O28 O 1.3310(12) -0.2394(10) 0.3514(5) 0.116(6) Uani 1 d .
H51 H 1.4025(12) -0.2618(10) 0.3400(5) 0.174 Uiso 1 calc R
O29 O 1.3386(7) -0.0718(5) 0.0918(3) 0.029(2) Uani 1 d .
O30 O 1.1807(7) 0.0454(5) 0.0667(3) 0.025(2) Uani 1 d .
H52 H 1.1427(7) 0.0891(5) 0.0783(3) 0.037 Uiso 1 calc R
O31 O 0.6086(6) -0.3663(4) 0.3986(3) 0.0172(15) Uani 1 d .
H53 H 0.6433(6) -0.3673(4) 0.4320(3) 0.026 Uiso 1 calc R
O32 O 1.2386(7) 0.1666(4) 0.4874(3) 0.022(2) Uani 1 d .
H54 H 1.2255(7) 0.2069(4) 0.5099(3) 0.032 Uiso 1 calc R
N12 N 1.3846(10) -0.4451(7) 0.6581(4) 0.043(3) Uani 1 d D
H28 H 1.4735(10) -0.4348(7) 0.6660(4) 0.064 Uiso 1 calc R
H27 H 1.3638(10) -0.4981(7) 0.6694(4) 0.064 Uiso 1 calc R
H26 H 1.3326(10) -0.4080(7) 0.6778(4) 0.064 Uiso 1 calc R
N11 N 1.1091(8) -0.3837(5) 0.5903(3) 0.020(2) Uani 1 d D
H21 H 1.0601(8) -0.3849(5) 0.6218(3) 0.024 Uiso 1 calc R
C10 C 1.0233(12) -0.3428(8) 0.4914(4) 0.043(3) Uani 1 d D
H18 H 1.0483(12) -0.3989(8) 0.4752(4) 0.051 Uiso 1 calc R
C11 C 1.0994(11) -0.3127(6) 0.5477(4) 0.027(3) Uani 1 d D
H20 H 1.1914(11) -0.2931(6) 0.5379(4) 0.032 Uiso 1 calc R
H19 H 1.0498(11) -0.2652(6) 0.5653(4) 0.032 Uiso 1 calc R
C12 C 1.2068(9) -0.4527(6) 0.5763(5) 0.028(3) Uani 1 d D
H24 H 1.2027(9) -0.4629(6) 0.5339(5) 0.033 Uiso 1 calc R
H23 H 1.1764(9) -0.5046(6) 0.5957(5) 0.033 Uiso 1 calc R
C13 C 1.3581(9) -0.4360(7) 0.5943(4) 0.030(3) Uani 1 d D
H25 H 1.4168(9) -0.4757(7) 0.5733(4) 0.036 Uiso 1 calc R
H24 H 1.3832(9) -0.3785(7) 0.5823(4) 0.036 Uiso 1 calc R
N3 N 1.3198(8) 0.7198(5) 0.2256(3) 0.022(2) Uani 1 d D
H15 H 1.4026(8) 0.7411(5) 0.2350(3) 0.034 Uiso 1 calc R
H15 H 1.3217(8) 0.6630(5) 0.2289(3) 0.034 Uiso 1 calc R
H14 H 1.2570(8) 0.7410(5) 0.2501(3) 0.034 Uiso 1 calc R
N2 N 1.1472(8) 0.6229(5) 0.1186(4) 0.025(2) Uani 1 d D
H9 H 1.1914(8) 0.6255(5) 0.0838(4) 0.030 Uiso 1 calc R
H8 H 1.1975(8) 0.5893(5) 0.1431(4) 0.030 Uiso 1 calc R
N1 N 0.7830(8) 0.6171(5) 0.0660(4) 0.026(2) Uani 1 d D
H3 H 0.7379(8) 0.6414(5) 0.0357(4) 0.039 Uiso 1 calc R
H2 H 0.7607(8) 0.6434(5) 0.0995(4) 0.039 Uiso 1 calc R
H1 H 0.7596(8) 0.5620(5) 0.0682(4) 0.039 Uiso 1 calc R
C1 C 0.9313(9) 0.6242(8) 0.0570(4) 0.036(3) Uani 1 d D
H5 H 0.9566(9) 0.6841(8) 0.0540(4) 0.043 Uiso 1 calc R
H4 H 0.9554(9) 0.5963(8) 0.0202(4) 0.043 Uiso 1 calc R
C2 C 1.0115(9) 0.5827(6) 0.1086(4) 0.025(3) Uani 1 d D
H7 H 0.9576(9) 0.5874(6) 0.1444(4) 0.030 Uiso 1 calc R
H6 H 1.0244(9) 0.5223(6) 0.1002(4) 0.030 Uiso 1 calc R
C3 C 1.1415(9) 0.7095(6) 0.1441(4) 0.026(3) Uani 1 d D
H11 H 1.0800(9) 0.7089(6) 0.1777(4) 0.031 Uiso 1 calc R
H10 H 1.1027(9) 0.7483(6) 0.1147(4) 0.031 Uiso 1 calc R
C4 C 1.2835(9) 0.7434(6) 0.1645(4) 0.024(2) Uani 1 d D
H13 H 1.3536(9) 0.7212(6) 0.1383(4) 0.029 Uiso 1 calc R
H12 H 1.2838(9) 0.8053(6) 0.1611(4) 0.029 Uiso 1 calc R
O100 O 0.6673(18) -0.3334(10) 0.5106(7) 0.135(6) Uani 1 d .
N10A N 0.9909(18) -0.2765(9) 0.4506(6) 0.039(5) Uani 0.59(2) d PD
H17 H 1.0145(18) -0.2407(9) 0.4236(6) 0.047 Uiso 0.59(2) calc PR
N10 N 0.8691(22) -0.3213(13) 0.4958(9) 0.025(7) Uiso 0.41(2) d P
H16 H 0.7873(22) -0.3271(13) 0.5097(9) 0.030 Uiso 0.41(2) calc PR
H22 H 1.1480(98) -0.3568(64) 0.6228(45) 0.020(27) Uiso 1 d .

loop_
_atom_type_symbol
_atom_type_description
_atom_type_scat_dispersion_real
_atom_type_scat_dispersion_imag
_atom_type_scat_source
C C 0.0033 0.0016 'International Tables Vol C Tables 4.2.6.8 and 6.1.1.4'
H H 0.0000 0.0000 'International Tables Vol C Tables 4.2.6.8 and 6.1.1.4'
N N 0.0061 0.0033 'International Tables Vol C Tables 4.2.6.8 and 6.1.1.4'
O O 0.0106 0.0060 'International Tables Vol C Tables 4.2.6.8 and 6.1.1.4'
F F 0.0171 0.0103 'International Tables Vol C Tables 4.2.6.8 and 6.1.1.4'
P P 0.1023 0.0942 'International Tables Vol C Tables 4.2.6.8 and 6.1.1.4'
Fe Fe 0.3463 0.8444 'International Tables Vol C Tables 4.2.6.8 and 6.1.1.4'

loop_
_geom_angle_atom_site_label_1
_geom_angle_atom_site_label_2
_geom_angle_atom_site_label_3
_geom_angle
_geom_angle_site_symmetry_1
_geom_angle_site_symmetry_3
O1 Fe1 O2 94.5(3) . .
O1 Fe1 F3 177.4(3) . .
O2 Fe1 F3 87.9(3) . .
O1 Fe1 O4 90.3(3) . .
O2 Fe1 O4 93.4(3) . .
F3 Fe1 O4 90.7(2) . .
O1 Fe1 O5 90.4(3) . .
O2 Fe1 O5 173.6(3) . .
F3 Fe1 O5 87.1(2) . .
O4 Fe1 O5 90.8(3) . .
O1 Fe1 F6 87.8(2) . .
O2 Fe1 F6 88.8(2) . .
F3 Fe1 F6 91.1(2) . .
O4 Fe1 F6 177.2(2) . .
O5 Fe1 F6 87.2(2) . .
F7 Fe2 O8 89.4(2) . .
F7 Fe2 O9 178.5(3) . .
O8 Fe2 O9 90.2(2) . .
F7 Fe2 F3 89.8(2) . 2_645
O8 Fe2 F3 92.9(2) . 2_645
O9 Fe2 F3 88.8(2) . 2_645
F7 Fe2 O10 87.6(2) . .
O8 Fe2 O10 91.1(2) . .
O9 Fe2 O10 93.8(3) . .
F3 Fe2 O10 175.2(3) 2_645 .
F7 Fe2 O11 89.8(2) . .
O8 Fe2 O11 177.5(2) . .
O9 Fe2 O11 90.7(2) . .
F3 Fe2 O11 89.5(2) 2_645 .
O10 Fe2 O11 86.5(2) . .
O12 Fe3 O13 103.9(3) . .
O12 Fe3 O14 87.2(3) . .
O13 Fe3 O14 96.6(3) . .
O12 Fe3 O15 93.9(3) . .
O13 Fe3 O15 86.2(3) . .
O14 Fe3 O15 176.7(3) . .
O12 Fe3 O16 159.2(2) . .
O13 Fe3 O16 96.6(2) . .
O14 Fe3 O16 87.3(2) . .
O15 Fe3 O16 90.6(2) . .
O12 Fe3 O11 92.6(2) . .
O13 Fe3 O11 162.1(2) . .
O14 Fe3 O11 91.0(2) . .
O15 Fe3 O11 85.8(2) . .
O16 Fe3 O11 67.5(2) . .
O17 Fe4 O18 97.6(3) . .
O17 Fe4 O19 91.9(3) . .
O18 Fe4 O19 91.8(3) . .
O17 Fe4 O20 175.2(3) . .
O18 Fe4 O20 86.6(3) . .
O19 Fe4 O20 90.3(3) . .
O17 Fe4 F21 86.8(2) . .
O18 Fe4 F21 170.4(2) . .
O19 Fe4 F21 96.5(2) . .
O20 Fe4 F21 88.6(2) . .
O17 Fe4 O16 89.1(2) . .
O18 Fe4 O16 85.8(2) . .
O19 Fe4 O16 177.6(2) . .
O20 Fe4 O16 88.9(2) . .
F21 Fe4 O16 85.7(2) . .
O22 Fe5 O23 95.0(3) . .
O22 Fe5 O24 91.1(3) . .
O23 Fe5 O24 87.9(3) . .
O22 Fe5 O25 170.2(3) . .
O23 Fe5 O25 91.6(3) . .
O24 Fe5 O25 96.3(3) . .
O22 Fe5 F21 87.8(2) . .
O23 Fe5 F21 177.2(2) . .
O24 Fe5 F21 91.8(2) . .
O25 Fe5 F21 85.7(2) . .
O22 Fe5 F6 85.2(2) . 1_655
O23 Fe5 F6 90.2(2) . 1_655
O24 Fe5 F6 175.7(2) . 1_655
O25 Fe5 F6 87.5(2) . 1_655
F21 Fe5 F6 90.2(2) . 1_655
O27 P1 O20 113.6(6) . .
O27 P1 O28 107.4(8) . .
O20 P1 O28 111.8(5) . .
O27 P1 O26 111.7(6) . .
O20 P1 O26 105.0(5) . .
O28 P1 O26 107.2(7) . .
O29 P2 O1 112.4(4) . 1_655
O29 P2 O23 112.2(4) . .
O1 P2 O23 111.4(4) 1_655 .
O29 P2 O30 104.8(4) . .
O1 P2 O30 107.6(4) 1_655 .
O23 P2 O30 108.0(4) . .
O9 P3 O15 112.9(4) . .
O9 P3 O4 112.8(4) . 2_645
O15 P3 O4 110.8(4) . 2_645
O9 P3 O31 107.1(3) . .
O15 P3 O31 107.4(4) . .
O4 P3 O31 105.2(4) 2_645 .
O24 P4 O5 108.9(3) . 2_645
O24 P4 O16 111.6(3) . .
O5 P4 O16 112.8(4) 2_645 .
O24 P4 O11 110.3(3) . .
O5 P4 O11 111.5(3) 2_645 .
O16 P4 O11 101.6(3) . .
O32 P5 O18 109.6(4) . 3_756
O32 P5 O19 108.4(4) . .
O18 P5 O19 113.3(4) 3_756 .
O32 P5 O13 112.3(4) . 3_756
O18 P5 O13 108.0(3) 3_756 3_756
O19 P5 O13 105.3(3) . 3_756
O22 P6 O12 108.2(4) 1_455 .
O22 P6 O10 107.5(4) 1_455 .
O12 P6 O10 110.6(4) . .
O22 P6 O2 111.3(4) 1_455 .
O12 P6 O2 112.0(4) . .
O10 P6 O2 107.2(3) . .
O25 P7 O17 110.7(3) 2_645 2_645
O25 P7 O14 110.5(4) 2_645 2_645
O17 P7 O14 110.3(3) 2_645 2_645
O25 P7 O8 109.7(4) 2_645 .
O17 P7 O8 106.1(3) 2_645 .
O14 P7 O8 109.5(3) 2_645 .
P2 O1 Fe1 138.8(4) 1_455 .
P6 O2 Fe1 133.9(4) . .
Fe1 F3 Fe2 132.7(3) . 2_655
P3 O4 Fe1 138.1(4) 2_655 .
P4 O5 Fe1 136.5(4) 2_655 .
Fe5 F6 Fe1 131.7(3) 1_455 .
P7 O8 Fe2 137.8(4) . .
P3 O9 Fe2 124.7(3) . .
P6 O10 Fe2 140.8(4) . .
P4 O11 Fe2 136.1(4) . .
P4 O11 Fe3 94.1(3) . .
Fe2 O11 Fe3 123.0(3) . .
P6 O12 Fe3 136.1(4) . .
P5 O13 Fe3 132.1(4) 3_756 .
P7 O14 Fe3 129.8(4) 2_655 .
P3 O15 Fe3 132.3(4) . .
P4 O16 Fe3 96.2(3) . .
P4 O16 Fe4 139.3(4) . .
Fe3 O16 Fe4 116.0(3) . .
P7 O17 Fe4 131.1(4) 2_655 .
P5 O18 Fe4 136.3(4) 3_756 .
P5 O19 Fe4 135.0(4) . .
P1 O20 Fe4 137.4(4) . .
Fe5 F21 Fe4 134.0(3) . .
P6 O22 Fe5 140.3(4) 1_655 .
P2 O23 Fe5 133.9(4) . .
P4 O24 Fe5 138.4(4) . .
P7 O25 Fe5 136.1(4) 2_655 .
P1 O26 H50 109.5(4) . .
P1 O28 H51 109.5(4) . .
P2 O30 H52 109.5(3) . .
P3 O31 H53 109.5(2) . .
P5 O32 H54 109.5(3) . .
C13 N12 H28 109.5(5) . .
C13 N12 H27 109.5(6) . .
H28 N12 H27 109.5 . .
C13 N12 H26 109.5(6) . .
H28 N12 H26 109.5 . .
H27 N12 H26 109.5 . .
C11 N11 C12 116.6(8) . .
C11 N11 H21 121.7(5) . .
C12 N11 H21 121.7(5) . .
C11 N11 H22 101.4(61) . .
C12 N11 H22 104.4(60) . .
H21 N11 H22 64.8(59) . .
N10A C10 N10 71.1(12) . .
N10A C10 C11 114.4(10) . .
N10 C10 C11 109.6(11) . .
N10A C10 H18 117.7(8) . .
N10 C10 H18 117.7(9) . .
C11 C10 H18 117.7(6) . .
N11 C11 C10 109.6(8) . .
N11 C11 H20 109.8(5) . .
C10 C11 H20 109.8(6) . .
N11 C11 H19 109.8(5) . .
C10 C11 H19 109.8(6) . .
H20 C11 H19 108.2 . .
N11 C12 C13 115.6(8) . .
N11 C12 H24 108.4(5) . .
C13 C12 H24 108.4(5) . .
N11 C12 H23 108.4(5) . .
C13 C12 H23 108.4(6) . .
H24 C12 H23 107.4 . .
N12 C13 C12 113.4(8) . .
N12 C13 H25 108.9(6) . .
C12 C13 H25 108.9(5) . .
N12 C13 H24 108.9(6) . .
C12 C13 H24 108.9(5) . .
H25 C13 H24 107.7 . .
C4 N3 H15 109.5(5) . .
C4 N3 H15 109.5(5) . .
H15 N3 H15 109.5 . .
C4 N3 H14 109.5(5) . .
H15 N3 H14 109.5 . .
H15 N3 H14 109.5 . .
C2 N2 C3 114.5(8) . .
C2 N2 H9 108.6(5) . .
C3 N2 H9 108.6(5) . .
C2 N2 H8 108.6(5) . .
C3 N2 H8 108.6(5) . .
H9 N2 H8 107.6 . .
C1 N1 H3 109.5(5) . .
C1 N1 H2 109.5(6) . .
H3 N1 H2 109.5 . .
C1 N1 H1 109.5(6) . .
H3 N1 H1 109.5 . .
H2 N1 H1 109.5 . .
N1 C1 C2 110.6(8) . .
N1 C1 H5 109.5(6) . .
C2 C1 H5 109.5(6) . .
N1 C1 H4 109.5(6) . .
C2 C1 H4 109.5(6) . .
H5 C1 H4 108.1 . .
N2 C2 C1 112.2(8) . .
N2 C2 H7 109.2(5) . .
C1 C2 H7 109.2(5) . .
N2 C2 H6 109.2(5) . .
C1 C2 H6 109.2(6) . .
H7 C2 H6 107.9 . .
N2 C3 C4 113.3(8) . .
N2 C3 H11 108.9(5) . .
C4 C3 H11 108.9(5) . .
N2 C3 H10 108.9(5) . .
C4 C3 H10 108.9(5) . .
H11 C3 H10 107.7 . .
N3 C4 C3 113.3(8) . .
N3 C4 H13 108.9(5) . .
C3 C4 H13 108.9(5) . .
N3 C4 H12 108.9(5) . .
C3 C4 H12 108.9(5) . .
H13 C4 H12 107.7 . .
C10 N10A N10 57.6(10) . .
C10 N10A H17 151.2(9) . .
N10 N10A H17 151.2(8) . .
C10 N10 N10A 51.3(8) . .
C10 N10 H16 154.3(9) . .
N10A N10 H16 154.3(8) . .

loop_
_geom_bond_atom_site_label_1
_geom_bond_atom_site_label_2
_geom_bond_distance
_geom_bond_site_symmetry_2
Fe1 O1 1.966(6) .
Fe1 O2 1.990(6) .
Fe1 F3 1.994(6) .
Fe1 O4 2.003(6) .
Fe1 O5 2.028(6) .
Fe1 F6 2.061(5) .
Fe2 F7 1.934(5) .
Fe2 O8 1.970(6) .
Fe2 O9 1.991(6) .
Fe2 F3 1.997(6) 2_645
Fe2 O10 2.005(6) .
Fe2 O11 2.128(6) .
Fe3 O12 1.928(6) .
Fe3 O13 1.943(6) .
Fe3 O14 1.991(6) .
Fe3 O15 2.028(6) .
Fe3 O16 2.155(6) .
Fe3 O11 2.208(6) .
Fe4 O17 1.947(6) .
Fe4 O18 1.960(6) .
Fe4 O19 1.970(6) .
Fe4 O20 2.017(6) .
Fe4 F21 2.063(5) .
Fe4 O16 2.182(6) .
Fe5 O22 1.968(6) .
Fe5 O23 1.983(6) .
Fe5 O24 1.985(6) .
Fe5 O25 1.991(6) .
Fe5 F21 2.046(5) .
Fe5 F6 2.058(5) 1_655
P1 O27 1.489(10) .
P1 O20 1.546(7) .
P1 O28 1.547(10) .
P1 O26 1.548(10) .
P2 O29 1.511(7) .
P2 O1 1.532(7) 1_655
P2 O23 1.536(7) .
P2 O30 1.575(7) .
P3 O9 1.518(6) .
P3 O15 1.520(7) .
P3 O4 1.545(6) 2_645
P3 O31 1.584(6) .
P4 O24 1.522(6) .
P4 O5 1.523(6) 2_645
P4 O16 1.563(6) .
P4 O11 1.565(6) .
P5 O32 1.531(7) .
P5 O18 1.539(6) 3_756
P5 O19 1.540(6) .
P5 O13 1.569(6) 3_756
P6 O22 1.534(6) 1_455
P6 O12 1.534(6) .
P6 O10 1.546(6) .
P6 O2 1.550(7) .
P7 O25 1.540(7) 2_645
P7 O17 1.542(6) 2_645
P7 O14 1.544(7) 2_645
P7 O8 1.546(6) .
O1 P2 1.532(7) 1_455
F3 Fe2 1.997(6) 2_655
O4 P3 1.545(6) 2_655
O5 P4 1.523(6) 2_655
F6 Fe5 2.058(5) 1_455
O13 P5 1.569(6) 3_756
O14 P7 1.544(7) 2_655
O17 P7 1.542(6) 2_655
O18 P5 1.539(6) 3_756
O22 P6 1.534(6) 1_655
O25 P7 1.540(7) 2_655
O26 H50 0.82 .
O28 H51 0.82 .
O30 H52 0.82 .
O31 H53 0.82 .
O32 H54 0.82 .
N12 C13 1.465(8) .
N12 H28 0.89 .
N12 H27 0.89 .
N12 H26 0.89 .
N11 C11 1.469(8) .
N11 C12 1.470(8) .
N11 H21 0.86 .
N11 H22 0.92(10) .
C10 N10A 1.418(9) .
C10 N10 1.53(2) .
C10 C11 1.533(9) .
C10 H18 0.98 .
C11 H20 0.97 .
C11 H19 0.97 .
C12 C13 1.535(9) .
C12 H24 0.97 .
C12 H23 0.97 .
C13 H25 0.97 .
C13 H24 0.97 .
N3 C4 1.466(8) .
N3 H15 0.89 .
N3 H15 0.89 .
N3 H14 0.89 .
N2 C2 1.469(8) .
N2 C3 1.471(8) .
N2 H9 0.90 .
N2 H8 0.90 .
N1 C1 1.455(8) .
N1 H3 0.89 .
N1 H2 0.89 .
N1 H1 0.89 .
C1 C2 1.533(9) .
C1 H5 0.97 .
C1 H4 0.97 .
C2 H7 0.97 .
C2 H6 0.97 .
C3 C4 1.536(8) .
C3 H11 0.97 .
C3 H10 0.97 .
C4 H13 0.97 .
C4 H12 0.97 .
N10A N10 1.72(3) .
N10A H17 0.86 .
N10 H16 0.86 .
